data_7719316
loop_
_publ_author_name
'Chen, Yu-Hsuan'
'Chen, Guan-Wen'
'Lee, Yi-Hui'
'Liu, Hsin-Kuan'
'Lin, Chun-Yi'

_publ_section_title
;
 Two-coordinate Co and Ni complexes of a bulky imidazolin-2-iminato ligand
 and facile synthesis of heterobimetallic complexes.
;
_journal_issue 38
_journal_name_full 'Dalton transactions (Cambridge, England : 2003)'
_journal_page_first 14448
_journal_page_last 14455
_journal_paper_doi 10.1039/d5dt01455g
_journal_volume 54
_journal_year 2025
_chemical_formula_sum 'C54 H72 Br Co Li N6'
_chemical_formula_weight 950.95
_chemical_properties_physical Air-sensitive,Moisture-sensitive,Oxygen-sensitive
_space_group_crystal_system monoclinic
_space_group_IT_number 9
_space_group_name_Hall 'C -2yc'
_space_group_name_H-M_alt 'C 1 c 1'
_atom_sites_solution_hydrogens geom
_audit_creation_method SHELXL-2018/3
_audit_update_record
;
2025-02-26 deposited with the CCDC.	2025-08-19 downloaded from the CCDC.
;
_cell_angle_alpha 90
_cell_angle_beta 104.586(2)
_cell_angle_gamma 90
_cell_formula_units_Z 4
_cell_length_a 18.1045(16)
_cell_length_b 19.1535(16)
_cell_length_c 15.4277(14)
_cell_measurement_reflns_used 9897
_cell_measurement_temperature 100(2)
_cell_measurement_theta_max 27.63
_cell_measurement_theta_min 2.27
_cell_volume 5177.4(8)
_computing_structure_refinement 'SHELXL-2018/3 (Sheldrick, 2018)'
_computing_structure_solution 'SHELXT 2018/2 (Sheldrick, 2018)'
_diffrn_ambient_temperature 100(2)
_diffrn_measured_fraction_theta_full 1.000
_diffrn_measured_fraction_theta_max 0.995
_diffrn_measurement_device_type 'Bruker D8 Venture PHOTON III diffractometer'
_diffrn_measurement_method '\f and \w scans'
_diffrn_radiation_type MoK\a
_diffrn_radiation_wavelength 0.71073
_diffrn_reflns_av_R_equivalents 0.0507
_diffrn_reflns_av_unetI/netI 0.0681
_diffrn_reflns_Laue_measured_fraction_full 1.000
_diffrn_reflns_Laue_measured_fraction_max 0.995
_diffrn_reflns_limit_h_max 24
_diffrn_reflns_limit_h_min -24
_diffrn_reflns_limit_k_max 25
_diffrn_reflns_limit_k_min -25
_diffrn_reflns_limit_l_max 20
_diffrn_reflns_limit_l_min -20
_diffrn_reflns_number 40365
_diffrn_reflns_point_group_measured_fraction_full 0.996
_diffrn_reflns_point_group_measured_fraction_max 0.990
_diffrn_reflns_theta_full 25.242
_diffrn_reflns_theta_max 28.384
_diffrn_reflns_theta_min 1.882
_exptl_absorpt_coefficient_mu 1.143
_exptl_absorpt_correction_T_max 0.7408
_exptl_absorpt_correction_T_min 0.6621
_exptl_absorpt_correction_type numerical
_exptl_absorpt_process_details
;
 SADABS 2016/2: Krause, L., Herbst-Irmer, R., Sheldrick G.M. & Stalke D.,
 J. Appl. Cryst. 48 (2015) 3-10
;
_exptl_crystal_colour yellow
_exptl_crystal_density_diffrn 1.220
_exptl_crystal_description pallet
_exptl_crystal_F_000 2012
_exptl_crystal_preparation 'Magnetic properties'
_exptl_crystal_recrystallization_method 'Re-crystallisation from solvent: pentane'
_exptl_crystal_size_max 0.326
_exptl_crystal_size_mid 0.150
_exptl_crystal_size_min 0.058
_refine_diff_density_max 0.834
_refine_diff_density_min -0.499
_refine_diff_density_rms 0.060
_refine_ls_abs_structure_details
;
 Refined as an inversion twin.
;
_refine_ls_abs_structure_Flack 0.024(9)
_refine_ls_extinction_method none
_refine_ls_goodness_of_fit_ref 1.020
_refine_ls_hydrogen_treatment constr
_refine_ls_matrix_type full
_refine_ls_number_parameters 596
_refine_ls_number_reflns 12869
_refine_ls_number_restraints 8
_refine_ls_restrained_S_all 1.021
_refine_ls_R_factor_all 0.0530
_refine_ls_R_factor_gt 0.0433
_refine_ls_shift/su_max 0.000
_refine_ls_shift/su_mean 0.000
_refine_ls_structure_factor_coef Fsqd
_refine_ls_weighting_details 'w=1/[\s^2^(Fo^2^)+(0.0387P)^2^+1.6213P] where P=(Fo^2^+2Fc^2^)/3'
_refine_ls_weighting_scheme calc
_refine_ls_wR_factor_gt 0.0948
_refine_ls_wR_factor_ref 0.0990
_reflns_Friedel_coverage 0.989
_reflns_Friedel_fraction_full 0.993
_reflns_Friedel_fraction_max 0.985
_reflns_number_gt 11267
_reflns_number_total 12869
_reflns_threshold_expression 'I > 2\s(I)'
_cod_data_source_file d5dt01455g2.cif
_cod_data_source_block 22MAR69_0m_a
_cod_depositor_comments 'Adding full bibliography for 7719316--7719320.cif.'
_cod_original_sg_symbol_H-M 'C c'
_cod_database_code 7719316
_shelx_shelxl_version_number 2018/3
_shelx_space_group_comment
;
The symmetry employed for this shelxl refinement is uniquely defined
by the following loop, which should always be used as a source of
symmetry information in preference to the above space-group names.
They are only intended as comments.
;
_shelx_estimated_absorpt_t_min 0.707
_shelx_estimated_absorpt_t_max 0.937

loop_
_space_group_symop_operation_xyz
'x, y, z'
'x, -y, z+1/2'
'x+1/2, y+1/2, z'
'x+1/2, -y+1/2, z+1/2'

loop_
_atom_site_label
_atom_site_type_symbol
_atom_site_fract_x
_atom_site_fract_y
_atom_site_fract_z
_atom_site_U_iso_or_equiv
_atom_site_adp_type
_atom_site_occupancy
_atom_site_site_symmetry_order
_atom_site_calc_flag
_atom_site_refinement_flags_posn
_atom_site_refinement_flags_adp
_atom_site_refinement_flags_occupancy
_atom_site_disorder_assembly
_atom_site_disorder_group
Br1 Br 0.51948(3) 0.38480(2) 0.68216(3) 0.04106(14) Uani 1 1 d . . . . .
Co1 Co 0.48266(3) 0.31435(2) 0.55643(3) 0.01737(11) Uani 1 1 d . . . . .
N1 N 0.44331(18) 0.22125(15) 0.5432(2) 0.0188(6) Uani 1 1 d . . . . .
N2 N 0.38137(18) 0.17524(16) 0.6538(2) 0.0176(6) Uani 1 1 d . . . . .
N3 N 0.39679(18) 0.10502(15) 0.5470(2) 0.0189(6) Uani 1 1 d . . . . .
N4 N 0.51977(18) 0.31225(16) 0.4509(2) 0.0195(6) Uani 1 1 d . . . . .
N5 N 0.51451(18) 0.42220(17) 0.3718(2) 0.0233(7) Uani 1 1 d . . . . .
N6 N 0.57274(19) 0.33442(18) 0.3274(2) 0.0250(7) Uani 1 1 d . . . . .
C1 C 0.4110(2) 0.17455(18) 0.5785(2) 0.0165(7) Uani 1 1 d . . . . .
C2 C 0.3533(2) 0.1095(2) 0.6674(3) 0.0225(8) Uani 1 1 d . . . . .
H2 H 0.331216 0.097021 0.714940 0.027 Uiso 1 1 calc R U . . .
C3 C 0.3628(2) 0.06711(19) 0.6026(3) 0.0226(8) Uani 1 1 d . . . . .
H3 H 0.348621 0.019282 0.595738 0.027 Uiso 1 1 calc R U . . .
C4 C 0.3892(2) 0.23159(19) 0.7158(3) 0.0202(7) Uani 1 1 d . . . . .
C5 C 0.3385(2) 0.2874(2) 0.6971(3) 0.0238(8) Uani 1 1 d . . . . .
C6 C 0.3468(3) 0.3405(2) 0.7602(3) 0.0327(10) Uani 1 1 d . . . . .
H6 H 0.313049 0.379271 0.749051 0.039 Uiso 1 1 calc R U . . .
C7 C 0.4035(3) 0.3375(3) 0.8390(3) 0.0396(12) Uani 1 1 d . . . . .
H7 H 0.407990 0.373867 0.881849 0.047 Uiso 1 1 calc R U . . .
C8 C 0.4534(3) 0.2823(3) 0.8557(3) 0.0336(11) Uani 1 1 d . . . . .
H8 H 0.492054 0.281069 0.910227 0.040 Uiso 1 1 calc R U . . .
C9 C 0.4485(2) 0.2284(2) 0.7948(3) 0.0268(9) Uani 1 1 d . . . . .
C10 C 0.2757(2) 0.2884(2) 0.6118(3) 0.0290(9) Uani 1 1 d . . . . .
H10 H 0.296094 0.266710 0.563636 0.035 Uiso 1 1 calc R U . . .
C11 C 0.2075(3) 0.2449(2) 0.6215(4) 0.0379(11) Uani 1 1 d . . . . .
H11A H 0.167705 0.246066 0.565184 0.057 Uiso 1 1 calc R U . . .
H11B H 0.187370 0.264270 0.669741 0.057 Uiso 1 1 calc R U . . .
H11C H 0.223809 0.196606 0.635893 0.057 Uiso 1 1 calc R U . . .
C12 C 0.2490(3) 0.3626(2) 0.5814(4) 0.0440(12) Uani 1 1 d . . . . .
H12A H 0.293114 0.391129 0.578048 0.066 Uiso 1 1 calc R U . . .
H12B H 0.223790 0.383407 0.624418 0.066 Uiso 1 1 calc R U . . .
H12C H 0.212947 0.360604 0.522183 0.066 Uiso 1 1 calc R U . . .
C13 C 0.5085(3) 0.1707(2) 0.8109(3) 0.0332(10) Uani 1 1 d . . . . .
H13 H 0.487008 0.130690 0.770871 0.040 Uiso 1 1 calc R U . . .
C14 C 0.5787(3) 0.1960(3) 0.7846(5) 0.0541(15) Uani 1 1 d . . . . .
H14A H 0.616579 0.158394 0.793698 0.081 Uiso 1 1 calc R U . . .
H14B H 0.600178 0.236206 0.821730 0.081 Uiso 1 1 calc R U . . .
H14C H 0.564885 0.209758 0.721436 0.081 Uiso 1 1 calc R U . . .
C15 C 0.5273(4) 0.1445(3) 0.9063(4) 0.0563(16) Uani 1 1 d . . . . .
H15A H 0.480055 0.131811 0.922475 0.084 Uiso 1 1 calc R U . . .
H15B H 0.553678 0.181224 0.946624 0.084 Uiso 1 1 calc R U . . .
H15C H 0.560395 0.103367 0.911746 0.084 Uiso 1 1 calc R U . . .
C16 C 0.4211(2) 0.07947(19) 0.4719(3) 0.0198(8) Uani 1 1 d . . . . .
C17 C 0.3672(2) 0.0667(2) 0.3917(3) 0.0247(8) Uani 1 1 d . . . . .
C18 C 0.3928(3) 0.0408(2) 0.3201(3) 0.0335(10) Uani 1 1 d . . . . .
H18 H 0.357002 0.030227 0.265173 0.040 Uiso 1 1 calc R U . . .
C19 C 0.4701(3) 0.0302(2) 0.3284(4) 0.0399(12) Uani 1 1 d . . . . .
H19 H 0.486807 0.012764 0.278963 0.048 Uiso 1 1 calc R U . . .
C20 C 0.5225(3) 0.0448(2) 0.4074(3) 0.0329(10) Uani 1 1 d . . . . .
H20 H 0.575212 0.038056 0.411234 0.039 Uiso 1 1 calc R U . . .
C21 C 0.5003(2) 0.0692(2) 0.4820(3) 0.0261(9) Uani 1 1 d . . . . .
C22 C 0.2834(2) 0.0835(2) 0.3815(3) 0.0298(9) Uani 1 1 d . . . . .
H22 H 0.273200 0.074811 0.441386 0.036 Uiso 1 1 calc R U . . .
C23 C 0.2690(3) 0.1603(3) 0.3623(5) 0.0624(18) Uani 1 1 d . . . . .
H23A H 0.271050 0.170235 0.300640 0.094 Uiso 1 1 calc R U . . .
H23B H 0.308097 0.187726 0.403884 0.094 Uiso 1 1 calc R U . . .
H23C H 0.218487 0.172726 0.369883 0.094 Uiso 1 1 calc R U . . .
C24 C 0.2302(3) 0.0369(3) 0.3167(5) 0.0609(17) Uani 1 1 d . . . . .
H24A H 0.177338 0.048666 0.315847 0.091 Uiso 1 1 calc R U . . .
H24B H 0.240263 -0.011893 0.335159 0.091 Uiso 1 1 calc R U . . .
H24C H 0.238145 0.043307 0.256701 0.091 Uiso 1 1 calc R U . . .
C25 C 0.5582(2) 0.0793(2) 0.5717(3) 0.0308(10) Uani 1 1 d . . . . .
H25 H 0.532362 0.106411 0.611010 0.037 Uiso 1 1 calc R U . . .
C26 C 0.5796(4) 0.0092(3) 0.6155(4) 0.0557(15) Uani 1 1 d . . . . .
H26A H 0.533736 -0.013950 0.624224 0.083 Uiso 1 1 calc R U . . .
H26B H 0.616205 0.015790 0.673596 0.083 Uiso 1 1 calc R U . . .
H26C H 0.602717 -0.019774 0.577003 0.083 Uiso 1 1 calc R U . . .
C27 C 0.6277(3) 0.1209(4) 0.5640(5) 0.0588(18) Uani 1 1 d . . . . .
H27A H 0.653725 0.096320 0.524501 0.088 Uiso 1 1 calc R U . . .
H27B H 0.662633 0.126234 0.623459 0.088 Uiso 1 1 calc R U . . .
H27C H 0.611483 0.167138 0.539012 0.088 Uiso 1 1 calc R U . . .
C28 C 0.5339(2) 0.3524(2) 0.3918(3) 0.0197(8) Uani 1 1 d . . . . .
C29 C 0.5756(2) 0.3907(2) 0.2712(3) 0.0313(10) Uani 1 1 d . . . . .
H29 H 0.599071 0.391037 0.222704 0.038 Uiso 1 1 calc R U . . .
C30 C 0.5398(2) 0.4436(2) 0.2974(3) 0.0312(10) Uani 1 1 d . . . . .
H30 H 0.532372 0.488461 0.270423 0.037 Uiso 1 1 calc R U . . .
C31 C 0.4725(2) 0.46253(19) 0.4208(3) 0.0219(8) Uani 1 1 d . . . . .
C32 C 0.5114(2) 0.5090(2) 0.4836(3) 0.0298(10) Uani 1 1 d . . . . .
C33 C 0.4695(3) 0.5447(2) 0.5340(3) 0.0345(10) Uani 1 1 d . . . . .
H33 H 0.494883 0.576266 0.579212 0.041 Uiso 1 1 calc R U . . .
C34 C 0.3919(3) 0.5351(2) 0.5194(3) 0.0374(11) Uani 1 1 d . . . . .
H34 H 0.364591 0.559493 0.554980 0.045 Uiso 1 1 calc R U . . .
C35 C 0.3534(3) 0.4897(2) 0.4528(3) 0.0330(10) Uani 1 1 d . . . . .
H35 H 0.299715 0.484359 0.442119 0.040 Uiso 1 1 calc R U . . .
C36 C 0.3929(2) 0.4523(2) 0.4019(3) 0.0241(8) Uani 1 1 d . . . . .
C37 C 0.5971(3) 0.5226(2) 0.4963(4) 0.0405(12) Uani 1 1 d . . . . .
H37 H 0.611838 0.498233 0.445789 0.049 Uiso 1 1 calc R U . . .
C38 C 0.6438(3) 0.4920(4) 0.5785(5) 0.074(2) Uani 1 1 d . . . . .
H38A H 0.642375 0.440984 0.573404 0.111 Uiso 1 1 calc R U . . .
H38B H 0.623669 0.506147 0.629229 0.111 Uiso 1 1 calc R U . . .
H38C H 0.696535 0.508257 0.588270 0.111 Uiso 1 1 calc R U . . .
C39 C 0.6125(3) 0.5977(3) 0.4864(5) 0.0538(16) Uani 1 1 d . . . . .
H39A H 0.667566 0.605019 0.496120 0.081 Uiso 1 1 calc R U . . .
H39B H 0.593843 0.624659 0.530506 0.081 Uiso 1 1 calc R U . . .
H39C H 0.586281 0.613177 0.425884 0.081 Uiso 1 1 calc R U . . .
C40 C 0.3521(2) 0.4064(2) 0.3256(3) 0.0334(10) Uani 1 1 d . . . . .
H40 H 0.391404 0.375687 0.309770 0.040 Uiso 1 1 calc R U . . .
C41 C 0.2933(3) 0.3591(3) 0.3493(5) 0.0548(15) Uani 1 1 d . . . . .
H41A H 0.271131 0.328760 0.298223 0.082 Uiso 1 1 calc R U . . .
H41B H 0.253009 0.387487 0.363725 0.082 Uiso 1 1 calc R U . . .
H41C H 0.317765 0.330438 0.401172 0.082 Uiso 1 1 calc R U . . .
C42 C 0.3171(3) 0.4507(3) 0.2433(4) 0.0477(13) Uani 1 1 d . . . . .
H42A H 0.357353 0.477687 0.226457 0.071 Uiso 1 1 calc R U . . .
H42B H 0.279362 0.482717 0.257037 0.071 Uiso 1 1 calc R U . . .
H42C H 0.292141 0.420234 0.193494 0.071 Uiso 1 1 calc R U . . .
C43 C 0.6065(2) 0.2677(2) 0.3251(3) 0.0244(8) Uani 1 1 d . . . . .
C44 C 0.5678(3) 0.2163(3) 0.2674(3) 0.0412(12) Uani 1 1 d . . . . .
C45 C 0.6057(4) 0.1497(3) 0.2714(5) 0.0638(19) Uani 1 1 d . U . . .
H45 H 0.582102 0.112451 0.233904 0.077 Uiso 1 1 calc R U . . .
C46 C 0.6767(4) 0.1405(3) 0.3304(5) 0.0643(18) Uani 1 1 d . U . . .
H46 H 0.701091 0.096351 0.332978 0.077 Uiso 1 1 calc R U . . .
C47 C 0.7118(3) 0.1915(3) 0.3834(4) 0.0525(15) Uani 1 1 d . . . . .
H47 H 0.760655 0.183300 0.422518 0.063 Uiso 1 1 calc R U . . .
C48 C 0.6780(2) 0.2567(3) 0.3824(3) 0.0330(10) Uani 1 1 d . . . . .
C49 C 0.4918(3) 0.2301(4) 0.2041(4) 0.0632(19) Uani 1 1 d . . . . .
H49 H 0.496276 0.281132 0.218151 0.076 Uiso 1 1 calc R U . A 1
C50 C 0.4255(3) 0.2229(3) 0.2493(4) 0.0465(13) Uani 1 1 d . . . . .
H50A H 0.377382 0.234552 0.206157 0.070 Uiso 1 1 calc R U . . .
H50B H 0.433677 0.254714 0.300550 0.070 Uiso 1 1 calc R U . . .
H50C H 0.423274 0.174716 0.269971 0.070 Uiso 1 1 calc R U . . .
C51A C 0.4699(12) 0.2453(15) 0.1038(12) 0.068(8) Uani 0.336(16) 1 d . . P B 1
H51A H 0.421099 0.270225 0.087941 0.102 Uiso 0.336(16) 1 calc R U P B 1
H51B H 0.465132 0.201253 0.070505 0.102 Uiso 0.336(16) 1 calc R U P B 1
H51C H 0.509509 0.274177 0.088480 0.102 Uiso 0.336(16) 1 calc R U P B 1
C51B C 0.4772(5) 0.1755(6) 0.1265(6) 0.055(3) Uani 0.664(16) 1 d . . P B 2
H51D H 0.429899 0.187295 0.081955 0.083 Uiso 0.664(16) 1 calc R U P B 2
H51E H 0.472513 0.128862 0.150721 0.083 Uiso 0.664(16) 1 calc R U P B 2
H51F H 0.519955 0.176088 0.098261 0.083 Uiso 0.664(16) 1 calc R U P B 2
C52 C 0.7210(3) 0.3133(3) 0.4414(3) 0.0462(13) Uani 1 1 d . . . . .
H52 H 0.686249 0.354647 0.432599 0.055 Uiso 1 1 calc R U . . .
C53 C 0.7392(5) 0.2965(5) 0.5395(5) 0.088(3) Uani 1 1 d . . . . .
H53A H 0.691653 0.288624 0.557448 0.131 Uiso 1 1 calc R U . . .
H53B H 0.767010 0.335594 0.573768 0.131 Uiso 1 1 calc R U . . .
H53C H 0.770759 0.254306 0.551269 0.131 Uiso 1 1 calc R U . . .
C54 C 0.7912(3) 0.3360(3) 0.4111(5) 0.0523(14) Uani 1 1 d . . . . .
H54A H 0.826812 0.296727 0.416890 0.078 Uiso 1 1 calc R U . . .
H54B H 0.816191 0.374837 0.448548 0.078 Uiso 1 1 calc R U . . .
H54C H 0.775716 0.351026 0.348420 0.078 Uiso 1 1 calc R U . . .
Li1 Li 0.4911(4) 0.2158(4) 0.4450(5) 0.0263(14) Uani 1 1 d . . . . .

loop_
_atom_site_aniso_label
_atom_site_aniso_U_11
_atom_site_aniso_U_22
_atom_site_aniso_U_33
_atom_site_aniso_U_23
_atom_site_aniso_U_13
_atom_site_aniso_U_12
Br1 0.0742(3) 0.0279(2) 0.0272(2) -0.01217(19) 0.0242(2) -0.0248(2)
Co1 0.0211(2) 0.0148(2) 0.0181(2) -0.00205(19) 0.00855(18) -0.0038(2)
N1 0.0241(16) 0.0148(14) 0.0193(16) -0.0013(12) 0.0087(13) -0.0060(12)
N2 0.0208(15) 0.0162(15) 0.0174(16) 0.0004(12) 0.0078(12) -0.0031(12)
N3 0.0249(16) 0.0132(14) 0.0188(16) -0.0040(12) 0.0058(13) -0.0048(12)
N4 0.0249(15) 0.0179(15) 0.0182(16) 0.0010(12) 0.0103(13) -0.0005(13)
N5 0.0217(16) 0.0207(16) 0.0279(19) 0.0044(14) 0.0070(14) -0.0042(13)
N6 0.0253(16) 0.0282(17) 0.0240(18) 0.0066(14) 0.0110(14) 0.0002(13)
C1 0.0177(15) 0.0151(16) 0.0163(18) -0.0020(13) 0.0036(13) -0.0010(13)
C2 0.0235(18) 0.0225(19) 0.023(2) 0.0030(15) 0.0089(16) -0.0071(15)
C3 0.0268(19) 0.0165(17) 0.027(2) 0.0031(15) 0.0106(16) -0.0058(15)
C4 0.0262(18) 0.0201(18) 0.0170(18) -0.0034(14) 0.0106(15) -0.0085(15)
C5 0.0233(18) 0.0218(18) 0.031(2) -0.0044(16) 0.0163(17) -0.0056(15)
C6 0.034(2) 0.026(2) 0.045(3) -0.0116(19) 0.024(2) -0.0074(18)
C7 0.049(3) 0.038(3) 0.041(3) -0.022(2) 0.028(2) -0.019(2)
C8 0.038(2) 0.042(3) 0.022(2) -0.0104(19) 0.0091(19) -0.024(2)
C9 0.031(2) 0.026(2) 0.025(2) 0.0003(17) 0.0114(17) -0.0089(17)
C10 0.0247(19) 0.027(2) 0.038(3) 0.0006(18) 0.0119(18) 0.0042(16)
C11 0.030(2) 0.033(2) 0.051(3) -0.004(2) 0.010(2) -0.0023(19)
C12 0.038(2) 0.031(2) 0.064(4) 0.008(2) 0.013(2) 0.006(2)
C13 0.035(2) 0.032(2) 0.026(2) 0.0008(18) -0.0049(19) -0.0089(18)
C14 0.035(3) 0.052(3) 0.074(4) 0.014(3) 0.011(3) 0.011(2)
C15 0.076(4) 0.047(3) 0.032(3) 0.007(2) -0.012(3) -0.006(3)
C16 0.0248(18) 0.0142(17) 0.022(2) 0.0007(14) 0.0093(16) -0.0024(14)
C17 0.033(2) 0.0175(17) 0.025(2) -0.0053(15) 0.0096(17) -0.0073(16)
C18 0.048(3) 0.025(2) 0.029(2) -0.0081(18) 0.014(2) -0.0045(19)
C19 0.059(3) 0.029(2) 0.040(3) -0.010(2) 0.030(3) -0.001(2)
C20 0.036(2) 0.025(2) 0.046(3) 0.0008(19) 0.024(2) 0.0027(18)
C21 0.0283(19) 0.0167(18) 0.035(2) 0.0033(16) 0.0108(18) -0.0001(16)
C22 0.0256(19) 0.033(2) 0.028(2) -0.0051(18) 0.0015(17) -0.0093(17)
C23 0.035(3) 0.048(3) 0.105(6) 0.019(3) 0.020(3) 0.005(2)
C24 0.039(3) 0.068(4) 0.067(4) -0.025(3) -0.002(3) -0.018(3)
C25 0.025(2) 0.033(2) 0.034(2) 0.0085(19) 0.0063(18) 0.0044(17)
C26 0.060(3) 0.047(3) 0.056(4) 0.021(3) 0.007(3) 0.009(3)
C27 0.038(3) 0.078(4) 0.053(4) 0.024(3) -0.003(3) -0.017(3)
C28 0.0160(16) 0.0212(19) 0.022(2) 0.0002(15) 0.0045(14) -0.0032(14)
C29 0.026(2) 0.041(3) 0.030(2) 0.016(2) 0.0122(18) 0.0011(19)
C30 0.027(2) 0.031(2) 0.034(3) 0.0161(19) 0.0066(18) -0.0032(18)
C31 0.0221(18) 0.0170(17) 0.024(2) 0.0048(15) 0.0013(15) -0.0017(14)
C32 0.028(2) 0.0195(19) 0.035(3) -0.0001(17) -0.0052(18) 0.0001(16)
C33 0.045(3) 0.026(2) 0.027(2) -0.0028(17) -0.002(2) 0.0055(19)
C34 0.062(3) 0.025(2) 0.032(3) 0.0043(18) 0.027(2) 0.007(2)
C35 0.031(2) 0.029(2) 0.043(3) 0.0029(19) 0.017(2) -0.0025(18)
C36 0.0235(18) 0.0205(18) 0.027(2) 0.0017(16) 0.0041(16) -0.0043(15)
C37 0.030(2) 0.031(2) 0.056(3) -0.010(2) 0.001(2) -0.0053(19)
C38 0.026(2) 0.102(5) 0.089(5) 0.054(5) 0.008(3) 0.006(3)
C39 0.035(3) 0.032(2) 0.092(5) -0.008(3) 0.011(3) -0.005(2)
C40 0.0211(18) 0.030(2) 0.046(3) -0.011(2) 0.0013(19) -0.0065(17)
C41 0.046(3) 0.046(3) 0.068(4) -0.007(3) 0.009(3) -0.026(3)
C42 0.055(3) 0.046(3) 0.035(3) -0.005(2) -0.002(2) -0.014(2)
C43 0.0256(19) 0.031(2) 0.020(2) -0.0014(16) 0.0117(16) -0.0024(16)
C44 0.047(3) 0.056(3) 0.029(3) -0.014(2) 0.025(2) -0.020(2)
C45 0.106(5) 0.041(3) 0.069(4) -0.026(3) 0.070(4) -0.035(3)
C46 0.075(4) 0.052(3) 0.086(5) 0.011(3) 0.060(4) 0.015(3)
C47 0.051(3) 0.054(3) 0.065(4) 0.018(3) 0.038(3) 0.022(3)
C48 0.026(2) 0.049(3) 0.029(2) 0.008(2) 0.0168(18) 0.0096(19)
C49 0.048(3) 0.115(6) 0.027(3) -0.025(3) 0.010(2) -0.041(3)
C50 0.048(3) 0.044(3) 0.055(3) -0.016(3) 0.025(3) -0.012(2)
C51A 0.060(11) 0.11(2) 0.040(11) 0.012(11) 0.018(9) 0.010(11)
C51B 0.041(4) 0.087(8) 0.032(5) -0.031(5) -0.001(3) -0.002(4)
C52 0.022(2) 0.081(4) 0.033(3) -0.003(3) 0.0018(19) -0.002(2)
C53 0.082(5) 0.135(7) 0.041(4) 0.001(4) 0.007(4) -0.048(5)
C54 0.049(3) 0.048(3) 0.065(4) 0.010(3) 0.024(3) 0.000(3)
Li1 0.033(3) 0.021(3) 0.028(4) -0.003(3) 0.015(3) -0.003(3)

loop_
_atom_type_symbol
_atom_type_description
_atom_type_scat_dispersion_real
_atom_type_scat_dispersion_imag
_atom_type_scat_source
C C 0.0033 0.0016 'International Tables Vol C Tables 4.2.6.8 and 6.1.1.4'
H H 0.0000 0.0000 'International Tables Vol C Tables 4.2.6.8 and 6.1.1.4'
Br Br -0.2901 2.4595 'International Tables Vol C Tables 4.2.6.8 and 6.1.1.4'
Co Co 0.3494 0.9721 'International Tables Vol C Tables 4.2.6.8 and 6.1.1.4'
Li Li -0.0003 0.0001 'International Tables Vol C Tables 4.2.6.8 and 6.1.1.4'
N N 0.0061 0.0033 'International Tables Vol C Tables 4.2.6.8 and 6.1.1.4'

loop_
_geom_angle_atom_site_label_1
_geom_angle_atom_site_label_2
_geom_angle_atom_site_label_3
_geom_angle
_geom_angle_site_symmetry_1
_geom_angle_site_symmetry_3
_geom_angle_publ_flag
N1 Co1 N4 95.20(13) . . ?
N1 Co1 Br1 130.78(10) . . ?
N4 Co1 Br1 129.50(10) . . ?
N1 Co1 Li1 47.94(18) . . ?
N4 Co1 Li1 47.59(18) . . ?
Br1 Co1 Li1 158.32(17) . . ?
C1 N1 Co1 144.4(3) . . ?
C1 N1 Li1 130.4(3) . . ?
Co1 N1 Li1 84.6(2) . . ?
C2 N2 C1 110.3(3) . . ?
C2 N2 C4 124.2(3) . . ?
C1 N2 C4 124.8(3) . . ?
C3 N3 C1 110.6(3) . . ?
C3 N3 C16 127.0(3) . . ?
C1 N3 C16 122.3(3) . . ?
C28 N4 Co1 141.0(3) . . ?
C28 N4 Li1 130.8(4) . . ?
Co1 N4 Li1 84.9(2) . . ?
C28 N5 C30 110.2(3) . . ?
C28 N5 C31 122.6(3) . . ?
C30 N5 C31 127.1(3) . . ?
C29 N6 C28 110.8(3) . . ?
C29 N6 C43 126.7(4) . . ?
C28 N6 C43 122.5(3) . . ?
N1 C1 N2 131.9(3) . . ?
N1 C1 N3 125.4(3) . . ?
N2 C1 N3 102.7(3) . . ?
C3 C2 N2 108.5(3) . . ?
C2 C3 N3 107.9(3) . . ?
C5 C4 C9 122.2(4) . . ?
C5 C4 N2 119.6(3) . . ?
C9 C4 N2 118.3(3) . . ?
C6 C5 C4 117.8(4) . . ?
C6 C5 C10 121.8(4) . . ?
C4 C5 C10 120.3(3) . . ?
C7 C6 C5 120.8(4) . . ?
C8 C7 C6 120.4(4) . . ?
C7 C8 C9 121.4(4) . . ?
C8 C9 C4 117.3(4) . . ?
C8 C9 C13 120.6(4) . . ?
C4 C9 C13 121.9(4) . . ?
C5 C10 C11 111.0(4) . . ?
C5 C10 C12 112.9(4) . . ?
C11 C10 C12 109.5(4) . . ?
C14 C13 C15 111.7(5) . . ?
C14 C13 C9 109.8(4) . . ?
C15 C13 C9 112.1(5) . . ?
C17 C16 C21 122.5(4) . . ?
C17 C16 N3 119.5(3) . . ?
C21 C16 N3 118.0(4) . . ?
C16 C17 C18 118.0(4) . . ?
C16 C17 C22 120.9(4) . . ?
C18 C17 C22 121.0(4) . . ?
C19 C18 C17 120.5(4) . . ?
C20 C19 C18 120.6(4) . . ?
C19 C20 C21 121.6(4) . . ?
C20 C21 C16 116.8(4) . . ?
C20 C21 C25 121.2(4) . . ?
C16 C21 C25 121.9(4) . . ?
C24 C22 C23 113.6(5) . . ?
C24 C22 C17 113.6(4) . . ?
C23 C22 C17 110.1(4) . . ?
C26 C25 C27 112.2(4) . . ?
C26 C25 C21 109.6(4) . . ?
C27 C25 C21 112.9(4) . . ?
N4 C28 N5 131.0(4) . . ?
N4 C28 N6 126.1(4) . . ?
N5 C28 N6 102.9(3) . . ?
C30 C29 N6 107.8(4) . . ?
C29 C30 N5 108.3(4) . . ?
C32 C31 C36 123.4(4) . . ?
C32 C31 N5 118.6(3) . . ?
C36 C31 N5 118.0(3) . . ?
C31 C32 C33 117.3(4) . . ?
C31 C32 C37 121.4(4) . . ?
C33 C32 C37 121.3(4) . . ?
C34 C33 C32 121.2(4) . . ?
C33 C34 C35 120.4(4) . . ?
C36 C35 C34 120.4(4) . . ?
C35 C36 C31 117.2(4) . . ?
C35 C36 C40 121.5(4) . . ?
C31 C36 C40 121.1(4) . . ?
C38 C37 C39 113.5(5) . . ?
C38 C37 C32 112.7(5) . . ?
C39 C37 C32 111.2(4) . . ?
C36 C40 C41 113.5(4) . . ?
C36 C40 C42 110.1(4) . . ?
C41 C40 C42 111.4(4) . . ?
C48 C43 C44 122.6(4) . . ?
C48 C43 N6 117.3(4) . . ?
C44 C43 N6 120.1(4) . . ?
C43 C44 C45 116.1(5) . . ?
C43 C44 C49 121.7(5) . . ?
C45 C44 C49 122.2(5) . . ?
C46 C45 C44 119.5(5) . . ?
C47 C46 C45 122.0(6) . . ?
C46 C47 C48 120.9(6) . . ?
C43 C48 C47 118.7(5) . . ?
C43 C48 C52 122.4(4) . . ?
C47 C48 C52 118.8(5) . . ?
C44 C49 C51A 131.1(9) . . ?
C44 C49 C50 112.5(5) . . ?
C51A C49 C50 116.4(9) . . ?
C44 C49 C51B 109.5(6) . . ?
C50 C49 C51B 106.6(5) . . ?
C48 C52 C53 114.0(5) . . ?
C48 C52 C54 111.5(5) . . ?
C53 C52 C54 112.5(5) . . ?
N4 Li1 N1 94.7(3) . . ?
N4 Li1 Co1 47.52(18) . . ?
N1 Li1 Co1 47.48(17) . . ?

loop_
_geom_bond_atom_site_label_1
_geom_bond_atom_site_label_2
_geom_bond_distance
_geom_bond_site_symmetry_2
_geom_bond_publ_flag
Br1 Co1 2.3187(6) . ?
Co1 N1 1.912(3) . ?
Co1 N4 1.912(3) . ?
Co1 Li1 2.583(7) . ?
N1 C1 1.265(5) . ?
N1 Li1 1.926(8) . ?
N2 C2 1.393(5) . ?
N2 C1 1.398(5) . ?
N2 C4 1.425(5) . ?
N3 C3 1.381(5) . ?
N3 C1 1.419(4) . ?
N3 C16 1.426(5) . ?
N4 C28 1.267(5) . ?
N4 Li1 1.915(7) . ?
N5 C28 1.396(5) . ?
N5 C30 1.399(6) . ?
N5 C31 1.426(5) . ?
N6 C29 1.393(5) . ?
N6 C28 1.397(5) . ?
N6 C43 1.421(5) . ?
C2 C3 1.333(6) . ?
C4 C5 1.392(6) . ?
C4 C9 1.408(6) . ?
C5 C6 1.390(6) . ?
C5 C10 1.507(6) . ?
C6 C7 1.380(7) . ?
C7 C8 1.372(8) . ?
C8 C9 1.384(6) . ?
C9 C13 1.525(7) . ?
C10 C11 1.527(6) . ?
C10 C12 1.536(6) . ?
C13 C14 1.507(8) . ?
C13 C15 1.511(7) . ?
C16 C17 1.391(6) . ?
C16 C21 1.417(6) . ?
C17 C18 1.392(6) . ?
C17 C22 1.520(6) . ?
C18 C19 1.388(7) . ?
C19 C20 1.371(7) . ?
C20 C21 1.392(6) . ?
C21 C25 1.523(6) . ?
C22 C24 1.496(6) . ?
C22 C23 1.510(7) . ?
C25 C26 1.509(7) . ?
C25 C27 1.519(7) . ?
C29 C30 1.319(7) . ?
C31 C32 1.372(6) . ?
C31 C36 1.410(5) . ?
C32 C33 1.394(7) . ?
C32 C37 1.538(6) . ?
C33 C34 1.377(7) . ?
C34 C35 1.390(7) . ?
C35 C36 1.387(6) . ?
C36 C40 1.506(6) . ?
C37 C38 1.459(8) . ?
C37 C39 1.480(7) . ?
C40 C41 1.509(7) . ?
C40 C42 1.527(7) . ?
C43 C48 1.387(6) . ?
C43 C44 1.392(6) . ?
C44 C45 1.442(9) . ?
C44 C49 1.497(8) . ?
C45 C46 1.388(11) . ?
C46 C47 1.328(10) . ?
C47 C48 1.389(7) . ?
C48 C52 1.500(8) . ?
C49 C51A 1.526(19) . ?
C49 C50 1.539(7) . ?
C49 C51B 1.561(10) . ?
C52 C53 1.500(9) . ?
C52 C54 1.523(8) . ?
